data_9015499
loop_
_publ_author_name
'Kabalov, Y. K.'
'Zubkova, N. V.'
'Pushcharovsky, D. Y.'
'Schneider, J.'
'Sapozhnikov, A. N.'

_publ_section_title
;
 Powder Rietveld refinement of armstrongite, CaZr[Si6O15]*3H2O
;
_journal_name_full 'Zeitschrift fur Kristallographie'
_journal_page_first 757
_journal_page_last 761
_journal_volume 215
_journal_year 2000
_chemical_compound_source 'granite pegmatites and alkaline granites in Mongolia'
_chemical_formula_sum 'Ca0.91 H6 Na0.09 O18 Si6 Ti0.01 Y0.03 Zr0.96'
_chemical_name_mineral Armstrongite
_space_group_IT_number 5
_symmetry_space_group_name_Hall 'C 2y'
_symmetry_space_group_name_H-M 'C 1 2 1'
_cell_angle_alpha 90
_cell_angle_beta 109.40
_cell_angle_gamma 90
_cell_formula_units_Z 4
_cell_length_a 14.018
_cell_length_b 14.133
_cell_length_c 7.840
_cell_volume 1465.044
_database_code_amcsd 0019061
_exptl_crystal_density_diffrn 2.683
_cod_original_formula_sum '(Ca.91 Na.09) (Zr.96 Y.03 Ti.01) Si6 O18 H6'
_cod_database_code 9015499

loop_
_space_group_symop_operation_xyz
x,y,z
1/2+x,1/2+y,z
-x,y,-z
1/2-x,1/2+y,-z

loop_
_atom_site_aniso_label
_atom_site_aniso_U_11
_atom_site_aniso_U_22
_atom_site_aniso_U_33
_atom_site_aniso_U_12
_atom_site_aniso_U_13
_atom_site_aniso_U_23
Ca 0.00443 0.01113 0.09142 0.02840 0.01981 0.00106
Na 0.00443 0.01113 0.09142 0.02840 0.01981 0.00106
Zr 0.02746 0.02732 0.06649 0.00947 0.03814 0.00159
Y 0.02746 0.02732 0.06649 0.00947 0.03814 0.00159
Ti 0.02746 0.02732 0.06649 0.00947 0.03814 0.00159
Si 0.02657 0.01012 0.03047 0.00947 0.00495 0.01059
Si(2) 0.05314 0.02024 0.03601 0.00947 0.02972 0.00529
Si(3) 0.01771 0.02024 0.03878 0.00947 0.01486 -0.00106
Si(4) 0.00886 0.01012 0.05541 0.00189 0.02477 0.02118
Si(5) 0.04428 0.05060 0.02770 -0.01893 0.00495 -0.00529
Si(6) 0.01771 0.03036 0.01662 0.00947 -0.00050 0.01588

loop_
_atom_site_label
_atom_site_fract_x
_atom_site_fract_y
_atom_site_fract_z
_atom_site_occupancy
_atom_site_U_iso_or_equiv
_atom_site_type_symbol
_atom_site_attached_hydrogens
Ca 0.25300 0.25200 0.04000 0.91000 ? Ca 0
Na 0.25300 0.25200 0.04000 0.09000 ? Na 0
Zr 0.25200 0.00000 0.00200 0.96000 ? Zr 0
Y 0.25200 0.00000 0.00200 0.03000 ? Y 0
Ti 0.25200 0.00000 0.00200 0.01000 ? Ti 0
Si 0.17700 0.13700 0.33500 1.00000 ? Si 0
Si(2) 0.19900 0.36700 0.34500 1.00000 ? Si 0
Si(3) 0.34000 0.36400 0.73500 1.00000 ? Si 0
Si(4) 0.33600 0.14200 0.71700 1.00000 ? Si 0
Si(5) -0.00200 0.00500 0.30100 1.00000 ? Si 0
Si(6) 0.00800 0.49100 0.29600 1.00000 ? Si 0
O(1) 0.50000 0.47800 0.50000 1.00000 0.00127 O 0
O(2) 0.00000 0.49400 0.50000 1.00000 0.00633 O 0
O(3) 0.26800 0.11800 0.51600 1.00000 0.00633 O 0
O(4) 0.25000 0.39600 0.55300 1.00000 0.00760 O 0
O(5) 0.21200 0.10500 0.18000 1.00000 0.01013 O 0
O(6) 0.31000 0.37700 0.91300 1.00000 0.00127 O 0
O(7) 0.24200 0.41500 0.19900 1.00000 0.01773 O 0
O(8) 0.28400 0.11200 0.86100 1.00000 0.00380 O 0
O(9) 0.18200 0.25000 0.32000 1.00000 0.00671 O 0
O(10) 0.36900 0.25300 0.72100 1.00000 0.00507 O 0
O(11) 0.06400 0.10400 0.32000 1.00000 0.01520 O 0
O(12) 0.45000 0.42100 0.77700 1.00000 0.00760 O 0
O(13) 0.08500 0.40300 0.30000 1.00000 0.01520 O 0
O(14) 0.44400 0.09200 0.73600 1.00000 0.00253 O 0
O(15) -0.09100 0.47500 0.12000 1.00000 0.01393 O 0
O(16) -0.11400 0.02700 0.18200 1.00000 0.00507 O 0
Wat(17) 0.09800 0.24200 0.78000 1.00000 0.04813 O 2
Wat(18) 0.43000 0.22700 0.19700 1.00000 0.02786 O 2
Wat(19) 0.00000 0.32000 1.00000 1.00000 0.06206 O 2
Wat(20) 0.00000 0.17800 0.50000 1.00000 0.04053 O 2

loop_
_cod_changelog_entry_id
_cod_changelog_entry_author
_cod_changelog_entry_date
_cod_changelog_entry_text
1
;cod-tools version 3.8.0
Id: cif_guess_AMCSD_atom_types 9581 2023-05-17 12:35:41Z saulius
;
2023-05-23T09:20:08+03:00
;Derived atom types and hydrogen counts
from atom names that follow the AMCSD naming convention
(Wat == water, O-H == hydroxyl).
;

loop_
_cod_related_entry_id
_cod_related_entry_database
_cod_related_entry_code
1 AMCSD 0019061
